data_4038487
loop_
_publ_author_name
'Wang, Yu-Jiang'
'Li, Xiao-Xiao'
'Chen, Zili'

_publ_section_title
;
 Gold-Catalyzed Diastereoselective Formal Intermolecular [4 + 2 + 1]
 Cycloaddition of 1,3-Dien-8-yne with Diazo Ester.
;
_journal_name_full 'The Journal of organic chemistry'
_journal_paper_doi 10.1021/acs.joc.0c00146
_journal_year 2020
_chemical_formula_moiety '2(C18 H20 O4)'
_chemical_formula_sum 'C36 H40 O8'
_chemical_formula_weight 600.68
_space_group_crystal_system orthorhombic
_space_group_IT_number 33
_space_group_name_Hall 'P 2c -2n'
_space_group_name_H-M_alt 'P n a 21'
_atom_sites_solution_hydrogens geom
_audit_creation_date 2019-05-27
_audit_creation_method
;
Olex2 1.2
(compiled 2018.05.29 svn.r3508 for OlexSys, GUI svn.r5506)
;
_cell_angle_alpha 90
_cell_angle_beta 90
_cell_angle_gamma 90
_cell_formula_units_Z 4
_cell_length_a 8.8967(9)
_cell_length_b 11.4613(10)
_cell_length_c 30.389(3)
_cell_measurement_reflns_used 5092
_cell_measurement_temperature 190(2)
_cell_measurement_theta_max 26.416
_cell_measurement_theta_min 2.683
_cell_volume 3098.7(5)
_computing_cell_refinement 'SAINT V8.38A (?, 2016)'
_computing_data_reduction 'SAINT V8.38A (?, 2016)'
_computing_molecular_graphics 'Olex2 (Dolomanov et al., 2009)'
_computing_publication_material 'Olex2 (Dolomanov et al., 2009)'
_computing_structure_refinement 'ShelXL (Sheldrick, 2015)'
_diffrn_ambient_temperature 190.0
_diffrn_measured_fraction_theta_full 0.998
_diffrn_measured_fraction_theta_max 0.995
_diffrn_measurement_device_type 'Bruker APEX-II CCD'
_diffrn_measurement_method '\f and \w scans'
_diffrn_radiation_type MoK\a
_diffrn_radiation_wavelength 0.71073
_diffrn_reflns_av_R_equivalents 0.0650
_diffrn_reflns_av_unetI/netI 0.0748
_diffrn_reflns_Laue_measured_fraction_full 0.998
_diffrn_reflns_Laue_measured_fraction_max 0.995
_diffrn_reflns_limit_h_max 10
_diffrn_reflns_limit_h_min -11
_diffrn_reflns_limit_k_max 14
_diffrn_reflns_limit_k_min -14
_diffrn_reflns_limit_l_max 39
_diffrn_reflns_limit_l_min -35
_diffrn_reflns_number 20167
_diffrn_reflns_point_group_measured_fraction_full 0.972
_diffrn_reflns_point_group_measured_fraction_max 0.944
_diffrn_reflns_theta_full 25.242
_diffrn_reflns_theta_max 27.494
_diffrn_reflns_theta_min 2.684
_diffrn_standards_number 0
_exptl_absorpt_coefficient_mu 0.090
_exptl_absorpt_correction_T_max 0.7456
_exptl_absorpt_correction_T_min 0.5943
_exptl_absorpt_correction_type multi-scan
_exptl_absorpt_process_details
'SADABS-2016/2 (Bruker,2016/2) was used for absorption correction. wR2(int) was 0.1166 before and 0.0605 after correction. The Ratio of minimum to maximum transmission is 0.7971. The \l/2 correction factor is Not present.'
_exptl_crystal_colour 'clear light colourless'
_exptl_crystal_colour_lustre clear
_exptl_crystal_colour_modifier light
_exptl_crystal_colour_primary colourless
_exptl_crystal_density_diffrn 1.288
_exptl_crystal_description block
_exptl_crystal_F_000 1280
_exptl_crystal_size_max 0.17
_exptl_crystal_size_mid 0.16
_exptl_crystal_size_min 0.12
_refine_diff_density_max 0.193
_refine_diff_density_min -0.240
_refine_diff_density_rms 0.050
_refine_ls_abs_structure_details
;
 Flack x determined using 1509 quotients [(I+)-(I-)]/[(I+)+(I-)]
 (Parsons, Flack and Wagner, Acta Cryst. B69 (2013) 249-259).
;
_refine_ls_abs_structure_Flack -1.2(7)
_refine_ls_extinction_method none
_refine_ls_goodness_of_fit_ref 0.912
_refine_ls_hydrogen_treatment constr
_refine_ls_matrix_type full
_refine_ls_number_parameters 401
_refine_ls_number_reflns 6705
_refine_ls_number_restraints 1
_refine_ls_restrained_S_all 0.911
_refine_ls_R_factor_all 0.1140
_refine_ls_R_factor_gt 0.0525
_refine_ls_shift/su_max 0.001
_refine_ls_shift/su_mean 0.000
_refine_ls_structure_factor_coef Fsqd
_refine_ls_weighting_details 'w=1/[\s^2^(Fo^2^)+(0.1000P)^2^] where P=(Fo^2^+2Fc^2^)/3'
_refine_ls_weighting_scheme calc
_refine_ls_wR_factor_gt 0.1232
_refine_ls_wR_factor_ref 0.1581
_reflns_Friedel_coverage 0.861
_reflns_Friedel_fraction_full 0.946
_reflns_Friedel_fraction_max 0.890
_reflns_number_gt 4131
_reflns_number_total 6705
_reflns_threshold_expression 'I > 2\s(I)'
_cod_data_source_file jo0c00146_si_002.cif
_cod_data_source_block mo_wyj20190524041_0m
_cod_database_code 4038487
_shelx_shelxl_version_number 2014/7
_shelx_space_group_comment
;
The symmetry employed for this shelxl refinement is uniquely defined
by the following loop, which should always be used as a source of
symmetry information in preference to the above space-group names.
They are only intended as comments.
;
_shelx_estimated_absorpt_t_max 0.989
_shelx_estimated_absorpt_t_min 0.985
_olex2_refinement_description
;
1. Fixed Uiso
 At 1.2 times of:
  All C(H) groups, All C(H,H) groups
 At 1.5 times of:
  All C(H,H,H) groups
2.a Ternary CH refined with riding coordinates:
 C2(H2), C20(H20)
2.b Secondary CH2 refined with riding coordinates:
 C1(H1A,H1B), C13(H13A,H13B), C16(H16A,H16B), C19(H19A,H19B), C33(H33A,H33B),
 C34(H34A,H34B)
2.c Aromatic/amide H refined with riding coordinates:
 C4(H4), C7(H7), C8(H8), C14(H14), C15(H15), C17(H17), C18(H18), C22(H22),
 C25(H25), C26(H26), C31(H31), C32(H32), C35(H35), C36(H36)
2.d Idealised Me refined as rotating group:
 C10(H10A,H10B,H10C), C12(H12A,H12B,H12C), C28(H28A,H28B,H28C), C30(H30A,H30B,
 H30C)
;
_olex2_submission_special_instructions 'No special instructions were received'

loop_
_space_group_symop_operation_xyz
'x, y, z'
'-x, -y, z+1/2'
'-x+1/2, y+1/2, z+1/2'
'x+1/2, -y+1/2, z'

loop_
_atom_site_label
_atom_site_type_symbol
_atom_site_fract_x
_atom_site_fract_y
_atom_site_fract_z
_atom_site_U_iso_or_equiv
_atom_site_adp_type
_atom_site_occupancy
_atom_site_site_symmetry_order
_atom_site_calc_flag
_atom_site_refinement_flags_posn
_atom_site_refinement_flags_adp
_atom_site_refinement_flags_occupancy
_atom_site_disorder_assembly
_atom_site_disorder_group
O1 O 0.6946(4) 0.3514(3) 0.48736(12) 0.0447(9) Uani 1 1 d . . . . .
O2 O 0.5141(4) 0.5471(3) 0.30481(11) 0.0389(8) Uani 1 1 d . . . . .
O3 O 0.4018(4) 0.7190(3) 0.31571(12) 0.0463(10) Uani 1 1 d . . . . .
O4 O -0.1430(5) 0.3562(3) 0.30296(16) 0.0577(12) Uani 1 1 d . . . . .
O5 O 0.3796(4) 0.8502(3) 0.51419(12) 0.0458(9) Uani 1 1 d . . . . .
O6 O 0.5581(4) 1.0439(3) 0.69714(11) 0.0365(8) Uani 1 1 d . . . . .
O7 O 0.6667(4) 1.2169(3) 0.68663(12) 0.0459(10) Uani 1 1 d . . . . .
O8 O 1.2220(4) 0.8612(3) 0.69766(13) 0.0474(9) Uani 1 1 d . . . . .
C1 C -0.1716(6) 0.4061(5) 0.34495(19) 0.0489(15) Uani 1 1 d . . . . .
H1A H -0.1720 0.3452 0.3680 0.059 Uiso 1 1 calc R . . . .
H1B H -0.2700 0.4464 0.3452 0.059 Uiso 1 1 calc R . . . .
C2 C -0.0438(6) 0.4930(4) 0.35272(17) 0.0378(12) Uani 1 1 d . . . . .
H2 H -0.0694 0.5683 0.3379 0.045 Uiso 1 1 calc R . . . .
C3 C 0.0849(6) 0.4360(4) 0.32823(17) 0.0334(12) Uani 1 1 d . . . . .
C4 C 0.2315(5) 0.4569(4) 0.32957(14) 0.0294(11) Uani 1 1 d . . . . .
H4 H 0.2927 0.4082 0.3117 0.035 Uiso 1 1 calc R . . . .
C5 C 0.3135(5) 0.5494(4) 0.35630(15) 0.0273(10) Uani 1 1 d . . . . .
C6 C 0.4159(5) 0.4929(4) 0.39098(14) 0.0264(10) Uani 1 1 d . . . . .
C7 C 0.3961(6) 0.3793(4) 0.40437(17) 0.0373(12) Uani 1 1 d . . . . .
H7 H 0.3181 0.3343 0.3914 0.045 Uiso 1 1 calc R . . . .
C8 C 0.4866(6) 0.3285(4) 0.43628(17) 0.0421(13) Uani 1 1 d . . . . .
H8 H 0.4714 0.2495 0.4446 0.051 Uiso 1 1 calc R . . . .
C9 C 0.5982(5) 0.3930(4) 0.45568(15) 0.0324(11) Uani 1 1 d . . . . .
C10 C 0.6662(7) 0.2376(4) 0.50351(19) 0.0514(16) Uani 1 1 d . . . . .
H10A H 0.5628 0.2331 0.5145 0.077 Uiso 1 1 calc GR . . . .
H10B H 0.7363 0.2200 0.5275 0.077 Uiso 1 1 calc GR . . . .
H10C H 0.6799 0.1808 0.4797 0.077 Uiso 1 1 calc GR . . . .
C11 C 0.4125(5) 0.6161(4) 0.32353(15) 0.0285(10) Uani 1 1 d . . . . .
C12 C 0.6150(7) 0.6025(5) 0.27332(17) 0.0473(14) Uani 1 1 d . . . . .
H12A H 0.5565 0.6336 0.2487 0.071 Uiso 1 1 calc GR . . . .
H12B H 0.6872 0.5448 0.2623 0.071 Uiso 1 1 calc GR . . . .
H12C H 0.6693 0.6662 0.2878 0.071 Uiso 1 1 calc GR . . . .
C13 C 0.0169(6) 0.3400(4) 0.3007(2) 0.0470(14) Uani 1 1 d . . . . .
H13A H 0.0521 0.3457 0.2699 0.056 Uiso 1 1 calc R . . . .
H13B H 0.0452 0.2626 0.3125 0.056 Uiso 1 1 calc R . . . .
C14 C -0.0093(6) 0.5169(4) 0.40010(18) 0.0427(13) Uani 1 1 d . . . . .
H14 H -0.0721 0.4843 0.4222 0.051 Uiso 1 1 calc R . . . .
C15 C 0.1069(6) 0.5825(4) 0.41203(17) 0.0385(12) Uani 1 1 d . . . . .
H15 H 0.1263 0.5946 0.4424 0.046 Uiso 1 1 calc R . . . .
C16 C 0.2073(6) 0.6372(4) 0.37876(16) 0.0331(11) Uani 1 1 d . . . . .
H16A H 0.2682 0.6985 0.3933 0.040 Uiso 1 1 calc R . . . .
H16B H 0.1448 0.6755 0.3560 0.040 Uiso 1 1 calc R . . . .
C17 C 0.5291(5) 0.5572(4) 0.41145(14) 0.0309(11) Uani 1 1 d . . . . .
H17 H 0.5452 0.6361 0.4030 0.037 Uiso 1 1 calc R . . . .
C18 C 0.6178(6) 0.5083(4) 0.44360(15) 0.0333(11) Uani 1 1 d . . . . .
H18 H 0.6930 0.5540 0.4576 0.040 Uiso 1 1 calc R . . . .
C19 C 1.2465(6) 0.9099(4) 0.65533(18) 0.0429(13) Uani 1 1 d . . . . .
H19A H 1.2449 0.8483 0.6325 0.051 Uiso 1 1 calc R . . . .
H19B H 1.3449 0.9502 0.6542 0.051 Uiso 1 1 calc R . . . .
C20 C 1.1184(6) 0.9964(4) 0.64815(17) 0.0358(11) Uani 1 1 d . . . . .
H20 H 1.1447 1.0716 0.6630 0.043 Uiso 1 1 calc R . . . .
C21 C 0.9921(6) 0.9389(4) 0.67351(16) 0.0313(11) Uani 1 1 d . . . . .
C22 C 0.8452(6) 0.9581(4) 0.67182(16) 0.0315(12) Uani 1 1 d . . . . .
H22 H 0.7857 0.9076 0.6895 0.038 Uiso 1 1 calc R . . . .
C23 C 0.7578(5) 1.0491(4) 0.64583(15) 0.0276(10) Uani 1 1 d . . . . .
C24 C 0.6572(5) 0.9921(4) 0.61079(14) 0.0257(10) Uani 1 1 d . . . . .
C25 C 0.5456(5) 1.0561(4) 0.58978(14) 0.0308(10) Uani 1 1 d . . . . .
H25 H 0.5301 1.1352 0.5980 0.037 Uiso 1 1 calc R . . . .
C26 C 0.4572(5) 1.0084(4) 0.55742(14) 0.0320(11) Uani 1 1 d . . . . .
H26 H 0.3832 1.0546 0.5431 0.038 Uiso 1 1 calc R . . . .
C27 C 0.4765(5) 0.8926(4) 0.54579(15) 0.0344(11) Uani 1 1 d . . . . .
C28 C 0.4081(7) 0.7358(5) 0.49820(19) 0.0548(16) Uani 1 1 d . . . . .
H28A H 0.5109 0.7316 0.4867 0.082 Uiso 1 1 calc GR . . . .
H28B H 0.3368 0.7174 0.4746 0.082 Uiso 1 1 calc GR . . . .
H28C H 0.3961 0.6795 0.5222 0.082 Uiso 1 1 calc GR . . . .
C29 C 0.6580(5) 1.1150(4) 0.67820(15) 0.0299(11) Uani 1 1 d . . . . .
C30 C 0.4537(6) 1.0982(5) 0.72793(16) 0.0428(13) Uani 1 1 d . . . . .
H30A H 0.5097 1.1306 0.7528 0.064 Uiso 1 1 calc GR . . . .
H30B H 0.3823 1.0395 0.7386 0.064 Uiso 1 1 calc GR . . . .
H30C H 0.3987 1.1608 0.7130 0.064 Uiso 1 1 calc GR . . . .
C31 C 1.0809(6) 1.0213(4) 0.60114(17) 0.0384(12) Uani 1 1 d . . . . .
H31 H 1.1433 0.9900 0.5787 0.046 Uiso 1 1 calc R . . . .
C32 C 0.9636(6) 1.0854(4) 0.58980(16) 0.0394(12) Uani 1 1 d . . . . .
H32 H 0.9421 1.0969 0.5595 0.047 Uiso 1 1 calc R . . . .
C33 C 0.8643(6) 1.1403(4) 0.62352(15) 0.0337(12) Uani 1 1 d . . . . .
H33A H 0.8029 1.2018 0.6094 0.040 Uiso 1 1 calc R . . . .
H33B H 0.9273 1.1778 0.6463 0.040 Uiso 1 1 calc R . . . .
C34 C 1.0638(6) 0.8463(5) 0.7018(2) 0.0442(14) Uani 1 1 d . . . . .
H34A H 1.0326 0.8556 0.7328 0.053 Uiso 1 1 calc R . . . .
H34B H 1.0337 0.7676 0.6916 0.053 Uiso 1 1 calc R . . . .
C35 C 0.6762(6) 0.8782(4) 0.59824(17) 0.0377(12) Uani 1 1 d . . . . .
H35 H 0.7528 0.8331 0.6119 0.045 Uiso 1 1 calc R . . . .
C36 C 0.5866(6) 0.8265(4) 0.56603(17) 0.0407(13) Uani 1 1 d . . . . .
H36 H 0.6010 0.7471 0.5581 0.049 Uiso 1 1 calc R . . . .

loop_
_atom_site_aniso_label
_atom_site_aniso_U_11
_atom_site_aniso_U_22
_atom_site_aniso_U_33
_atom_site_aniso_U_23
_atom_site_aniso_U_13
_atom_site_aniso_U_12
O1 0.045(2) 0.049(2) 0.0403(19) 0.0098(17) -0.0122(17) 0.0054(18)
O2 0.040(2) 0.0410(18) 0.0355(19) 0.0020(16) 0.0091(16) 0.0027(17)
O3 0.055(3) 0.0307(18) 0.053(2) 0.0081(17) 0.0057(18) 0.0006(16)
O4 0.049(3) 0.049(2) 0.076(3) -0.007(2) -0.023(2) -0.011(2)
O5 0.043(2) 0.053(2) 0.041(2) -0.0124(18) -0.0088(17) -0.0020(18)
O6 0.040(2) 0.0362(16) 0.0334(17) -0.0018(16) 0.0033(16) -0.0056(16)
O7 0.046(3) 0.0307(18) 0.061(3) -0.0050(17) 0.0010(17) 0.0010(16)
O8 0.028(2) 0.050(2) 0.063(2) 0.0108(19) -0.0137(18) -0.0002(17)
C1 0.036(4) 0.045(3) 0.066(4) 0.007(3) -0.007(3) -0.009(3)
C2 0.031(3) 0.037(3) 0.045(3) 0.007(2) -0.004(2) -0.001(2)
C3 0.034(3) 0.033(3) 0.034(3) 0.001(2) -0.005(2) -0.002(2)
C4 0.031(3) 0.027(2) 0.031(3) -0.0060(19) -0.002(2) 0.002(2)
C5 0.029(3) 0.028(2) 0.025(2) -0.0014(18) -0.001(2) 0.002(2)
C6 0.027(3) 0.027(2) 0.025(2) -0.004(2) 0.0032(19) -0.001(2)
C7 0.037(3) 0.030(2) 0.046(3) 0.001(2) -0.008(2) -0.005(2)
C8 0.048(4) 0.031(3) 0.048(3) 0.009(2) -0.007(3) -0.006(2)
C9 0.029(3) 0.040(3) 0.028(2) 0.004(2) -0.002(2) 0.008(2)
C10 0.055(4) 0.048(3) 0.051(4) 0.020(3) -0.007(3) 0.012(3)
C11 0.028(3) 0.033(3) 0.025(2) -0.001(2) -0.008(2) 0.000(2)
C12 0.046(4) 0.066(4) 0.031(3) 0.005(3) 0.010(2) -0.004(3)
C13 0.037(3) 0.042(3) 0.062(3) -0.010(3) -0.013(3) -0.008(3)
C14 0.038(3) 0.043(3) 0.047(3) 0.004(3) 0.009(3) 0.003(3)
C15 0.028(3) 0.049(3) 0.039(3) -0.008(3) 0.005(2) 0.005(2)
C16 0.030(3) 0.032(2) 0.037(3) -0.010(2) -0.006(2) 0.003(2)
C17 0.036(3) 0.029(2) 0.028(2) 0.002(2) -0.003(2) -0.003(2)
C18 0.029(3) 0.040(3) 0.031(3) -0.005(2) -0.004(2) -0.007(2)
C19 0.035(3) 0.039(3) 0.055(3) -0.003(2) -0.010(2) 0.002(2)
C20 0.029(3) 0.034(2) 0.045(3) -0.002(2) -0.003(2) -0.002(2)
C21 0.033(3) 0.026(2) 0.035(3) 0.002(2) -0.010(2) -0.004(2)
C22 0.036(3) 0.028(2) 0.031(3) 0.004(2) -0.006(2) -0.005(2)
C23 0.026(3) 0.024(2) 0.033(2) 0.0033(19) -0.007(2) -0.004(2)
C24 0.024(3) 0.028(2) 0.025(2) 0.0020(19) -0.0021(19) -0.0032(19)
C25 0.029(3) 0.032(2) 0.031(3) 0.001(2) -0.001(2) 0.003(2)
C26 0.031(3) 0.039(3) 0.026(2) 0.004(2) -0.003(2) 0.000(2)
C27 0.030(3) 0.047(3) 0.026(2) -0.006(2) -0.001(2) -0.002(2)
C28 0.057(4) 0.061(4) 0.047(4) -0.017(3) -0.003(3) -0.011(3)
C29 0.030(3) 0.029(2) 0.030(3) 0.003(2) -0.010(2) -0.003(2)
C30 0.048(4) 0.050(3) 0.030(3) -0.007(2) 0.006(2) 0.002(3)
C31 0.029(3) 0.047(3) 0.039(3) 0.003(2) 0.002(2) -0.007(2)
C32 0.042(3) 0.044(3) 0.033(3) 0.010(2) -0.001(2) -0.012(3)
C33 0.036(3) 0.029(2) 0.037(3) 0.011(2) -0.004(2) -0.008(2)
C34 0.035(4) 0.047(3) 0.051(3) 0.007(3) -0.012(3) 0.002(3)
C35 0.037(3) 0.031(2) 0.045(3) -0.001(2) -0.016(2) 0.004(2)
C36 0.040(3) 0.031(2) 0.052(3) -0.009(2) -0.013(3) 0.001(2)

loop_
_atom_type_symbol
_atom_type_description
_atom_type_scat_dispersion_real
_atom_type_scat_dispersion_imag
_atom_type_scat_source
C C 0.0033 0.0016 'International Tables Vol C Tables 4.2.6.8 and 6.1.1.4'
H H 0.0000 0.0000 'International Tables Vol C Tables 4.2.6.8 and 6.1.1.4'
O O 0.0106 0.0060 'International Tables Vol C Tables 4.2.6.8 and 6.1.1.4'

loop_
_geom_angle_atom_site_label_1
_geom_angle_atom_site_label_2
_geom_angle_atom_site_label_3
_geom_angle
_geom_angle_site_symmetry_1
_geom_angle_site_symmetry_3
_geom_angle_publ_flag
C9 O1 C10 116.8(4) . . ?
C11 O2 C12 116.2(4) . . ?
C1 O4 C13 105.8(4) . . ?
C27 O5 C28 116.8(4) . . ?
C29 O6 C30 116.1(4) . . ?
C19 O8 C34 106.2(4) . . ?
O4 C1 H1A 110.6 . . ?
O4 C1 H1B 110.6 . . ?
O4 C1 C2 105.5(4) . . ?
H1A C1 H1B 108.8 . . ?
C2 C1 H1A 110.6 . . ?
C2 C1 H1B 110.6 . . ?
C1 C2 H2 108.8 . . ?
C3 C2 C1 101.9(4) . . ?
C3 C2 H2 108.8 . . ?
C14 C2 C1 114.8(4) . . ?
C14 C2 H2 108.8 . . ?
C14 C2 C3 113.4(4) . . ?
C4 C3 C2 130.6(4) . . ?
C4 C3 C13 122.9(5) . . ?
C13 C3 C2 106.5(4) . . ?
C3 C4 H4 116.1 . . ?
C3 C4 C5 127.8(4) . . ?
C5 C4 H4 116.1 . . ?
C4 C5 C6 110.9(3) . . ?
C4 C5 C11 106.0(4) . . ?
C4 C5 C16 113.4(4) . . ?
C6 C5 C16 109.6(4) . . ?
C11 C5 C6 108.4(4) . . ?
C11 C5 C16 108.3(3) . . ?
C7 C6 C5 121.7(4) . . ?
C7 C6 C17 117.5(4) . . ?
C17 C6 C5 120.8(4) . . ?
C6 C7 H7 119.0 . . ?
C6 C7 C8 121.9(5) . . ?
C8 C7 H7 119.0 . . ?
C7 C8 H8 120.2 . . ?
C9 C8 C7 119.6(4) . . ?
C9 C8 H8 120.2 . . ?
O1 C9 C18 116.0(4) . . ?
C8 C9 O1 124.4(4) . . ?
C8 C9 C18 119.5(4) . . ?
O1 C10 H10A 109.5 . . ?
O1 C10 H10B 109.5 . . ?
O1 C10 H10C 109.5 . . ?
H10A C10 H10B 109.5 . . ?
H10A C10 H10C 109.5 . . ?
H10B C10 H10C 109.5 . . ?
O2 C11 C5 111.8(4) . . ?
O3 C11 O2 123.4(4) . . ?
O3 C11 C5 124.7(4) . . ?
O2 C12 H12A 109.5 . . ?
O2 C12 H12B 109.5 . . ?
O2 C12 H12C 109.5 . . ?
H12A C12 H12B 109.5 . . ?
H12A C12 H12C 109.5 . . ?
H12B C12 H12C 109.5 . . ?
O4 C13 C3 106.1(4) . . ?
O4 C13 H13A 110.5 . . ?
O4 C13 H13B 110.5 . . ?
C3 C13 H13A 110.5 . . ?
C3 C13 H13B 110.5 . . ?
H13A C13 H13B 108.7 . . ?
C2 C14 H14 119.2 . . ?
C15 C14 C2 121.7(5) . . ?
C15 C14 H14 119.2 . . ?
C14 C15 H15 119.3 . . ?
C14 C15 C16 121.4(5) . . ?
C16 C15 H15 119.3 . . ?
C5 C16 H16A 108.9 . . ?
C5 C16 H16B 108.9 . . ?
C15 C16 C5 113.2(4) . . ?
C15 C16 H16A 108.9 . . ?
C15 C16 H16B 108.9 . . ?
H16A C16 H16B 107.8 . . ?
C6 C17 H17 119.5 . . ?
C18 C17 C6 121.1(4) . . ?
C18 C17 H17 119.5 . . ?
C9 C18 H18 119.8 . . ?
C17 C18 C9 120.4(4) . . ?
C17 C18 H18 119.8 . . ?
O8 C19 H19A 110.6 . . ?
O8 C19 H19B 110.6 . . ?
O8 C19 C20 105.7(4) . . ?
H19A C19 H19B 108.7 . . ?
C20 C19 H19A 110.6 . . ?
C20 C19 H19B 110.6 . . ?
C19 C20 H20 108.6 . . ?
C21 C20 C19 101.4(4) . . ?
C21 C20 H20 108.6 . . ?
C31 C20 C19 115.3(4) . . ?
C31 C20 H20 108.6 . . ?
C31 C20 C21 113.8(4) . . ?
C22 C21 C20 129.7(4) . . ?
C22 C21 C34 123.8(4) . . ?
C34 C21 C20 106.4(4) . . ?
C21 C22 H22 115.2 . . ?
C21 C22 C23 129.6(4) . . ?
C23 C22 H22 115.2 . . ?
C22 C23 C24 111.5(4) . . ?
C22 C23 C29 107.6(4) . . ?
C22 C23 C33 111.9(4) . . ?
C24 C23 C33 109.7(4) . . ?
C29 C23 C24 108.6(4) . . ?
C29 C23 C33 107.5(3) . . ?
C25 C24 C23 120.7(4) . . ?
C35 C24 C23 121.7(4) . . ?
C35 C24 C25 117.6(4) . . ?
C24 C25 H25 119.1 . . ?
C26 C25 C24 121.9(4) . . ?
C26 C25 H25 119.1 . . ?
C25 C26 H26 120.2 . . ?
C25 C26 C27 119.6(5) . . ?
C27 C26 H26 120.2 . . ?
O5 C27 C26 116.0(4) . . ?
O5 C27 C36 124.0(4) . . ?
C36 C27 C26 120.0(4) . . ?
O5 C28 H28A 109.5 . . ?
O5 C28 H28B 109.5 . . ?
O5 C28 H28C 109.5 . . ?
H28A C28 H28B 109.5 . . ?
H28A C28 H28C 109.5 . . ?
H28B C28 H28C 109.5 . . ?
O6 C29 C23 111.3(4) . . ?
O7 C29 O6 123.0(4) . . ?
O7 C29 C23 125.7(4) . . ?
O6 C30 H30A 109.5 . . ?
O6 C30 H30B 109.5 . . ?
O6 C30 H30C 109.5 . . ?
H30A C30 H30B 109.5 . . ?
H30A C30 H30C 109.5 . . ?
H30B C30 H30C 109.5 . . ?
C20 C31 H31 118.9 . . ?
C32 C31 C20 122.1(5) . . ?
C32 C31 H31 118.9 . . ?
C31 C32 H32 119.3 . . ?
C31 C32 C33 121.5(5) . . ?
C33 C32 H32 119.3 . . ?
C23 C33 H33A 109.2 . . ?
C23 C33 H33B 109.2 . . ?
C32 C33 C23 112.0(4) . . ?
C32 C33 H33A 109.2 . . ?
C32 C33 H33B 109.2 . . ?
H33A C33 H33B 107.9 . . ?
O8 C34 C21 106.5(4) . . ?
O8 C34 H34A 110.4 . . ?
O8 C34 H34B 110.4 . . ?
C21 C34 H34A 110.4 . . ?
C21 C34 H34B 110.4 . . ?
H34A C34 H34B 108.6 . . ?
C24 C35 H35 119.0 . . ?
C24 C35 C36 122.0(5) . . ?
C36 C35 H35 119.0 . . ?
C27 C36 C35 119.0(4) . . ?
C27 C36 H36 120.5 . . ?
C35 C36 H36 120.5 . . ?

loop_
_geom_bond_atom_site_label_1
_geom_bond_atom_site_label_2
_geom_bond_distance
_geom_bond_site_symmetry_2
_geom_bond_publ_flag
O1 C9 1.375(6) . ?
O1 C10 1.417(6) . ?
O2 C11 1.329(6) . ?
O2 C12 1.457(6) . ?
O3 C11 1.207(5) . ?
O4 C1 1.422(7) . ?
O4 C13 1.435(6) . ?
O5 C27 1.379(6) . ?
O5 C28 1.422(6) . ?
O6 C29 1.336(5) . ?
O6 C30 1.458(6) . ?
O7 C29 1.198(5) . ?
O8 C19 1.419(7) . ?
O8 C34 1.423(6) . ?
C1 H1A 0.9900 . ?
C1 H1B 0.9900 . ?
C1 C2 1.530(7) . ?
C2 H2 1.0000 . ?
C2 C3 1.514(8) . ?
C2 C14 1.497(7) . ?
C3 C4 1.326(7) . ?
C3 C13 1.509(7) . ?
C4 H4 0.9500 . ?
C4 C5 1.522(6) . ?
C5 C6 1.536(6) . ?
C5 C11 1.534(7) . ?
C5 C16 1.540(6) . ?
C6 C7 1.375(6) . ?
C6 C17 1.394(6) . ?
C7 H7 0.9500 . ?
C7 C8 1.389(7) . ?
C8 H8 0.9500 . ?
C8 C9 1.371(7) . ?
C9 C18 1.383(7) . ?
C10 H10A 0.9800 . ?
C10 H10B 0.9800 . ?
C10 H10C 0.9800 . ?
C12 H12A 0.9800 . ?
C12 H12B 0.9800 . ?
C12 H12C 0.9800 . ?
C13 H13A 0.9900 . ?
C13 H13B 0.9900 . ?
C14 H14 0.9500 . ?
C14 C15 1.329(7) . ?
C15 H15 0.9500 . ?
C15 C16 1.488(7) . ?
C16 H16A 0.9900 . ?
C16 H16B 0.9900 . ?
C17 H17 0.9500 . ?
C17 C18 1.375(7) . ?
C18 H18 0.9500 . ?
C19 H19A 0.9900 . ?
C19 H19B 0.9900 . ?
C19 C20 1.527(7) . ?
C20 H20 1.0000 . ?
C20 C21 1.514(7) . ?
C20 C31 1.494(7) . ?
C21 C22 1.326(7) . ?
C21 C34 1.507(7) . ?
C22 H22 0.9500 . ?
C22 C23 1.522(7) . ?
C23 C24 1.537(6) . ?
C23 C29 1.525(7) . ?
C23 C33 1.565(6) . ?
C24 C25 1.390(6) . ?
C24 C35 1.371(6) . ?
C25 H25 0.9500 . ?
C25 C26 1.373(6) . ?
C26 H26 0.9500 . ?
C26 C27 1.385(7) . ?
C27 C36 1.383(7) . ?
C28 H28A 0.9800 . ?
C28 H28B 0.9800 . ?
C28 H28C 0.9800 . ?
C30 H30A 0.9800 . ?
C30 H30B 0.9800 . ?
C30 H30C 0.9800 . ?
C31 H31 0.9500 . ?
C31 C32 1.322(7) . ?
C32 H32 0.9500 . ?
C32 C33 1.492(7) . ?
C33 H33A 0.9900 . ?
C33 H33B 0.9900 . ?
C34 H34A 0.9900 . ?
C34 H34B 0.9900 . ?
C35 H35 0.9500 . ?
C35 C36 1.395(7) . ?
C36 H36 0.9500 . ?
